data_7122171
loop_
_publ_author_name
'Sawant, Devesh M.'
'Sharma, Shivani'
'Pathare, Ramdas S.'
'Joshi, Gaurav'
'Kalra, Sourav'
'Sukanya, Sukanya'
'Maurya, Antim K.'
'Metre, Ramesh K.'
'Agnihotri, Vijai K.'
'Khan, Shahnawaz'
'Kumar, Raj'
'Pardasani, R. T.'

_publ_section_title
;
 Relay tricyclic Pd(ii)/Ag(i) catalysis: design of a four-component
 reaction driven by nitrene-transfer on isocyanide yields inhibitors of
 EGFR.
;
_journal_issue 82
_journal_name_full 'Chemical communications (Cambridge, England)'
_journal_page_first 11530
_journal_page_last 11533
_journal_paper_doi 10.1039/c8cc05845h
_journal_volume 54
_journal_year 2018
_chemical_formula_moiety 'C12 H15 N3'
_chemical_formula_sum 'C12 H15 N3'
_chemical_formula_weight 201.27
_space_group_crystal_system monoclinic
_space_group_IT_number 14
_space_group_name_Hall '-P 2yn'
_space_group_name_H-M_alt 'P 1 21/n 1'
_symmetry_space_group_name_Hall '-P 2yn'
_symmetry_space_group_name_H-M 'P 1 21/n 1'
_atom_sites_solution_hydrogens mixed
_atom_sites_solution_primary iterative
_audit_creation_date 2016-09-07
_audit_creation_method
;
Olex2 1.2
(compiled 2015.01.26 svn.r3150 for OlexSys, GUI svn.r4998)
;
_audit_update_record
;
2017-08-02 deposited with the CCDC.
2018-08-13 downloaded from the CCDC.
;
_cell_angle_alpha 90
_cell_angle_beta 107.377(3)
_cell_angle_gamma 90
_cell_formula_units_Z 4
_cell_length_a 8.3134(8)
_cell_length_b 12.5189(13)
_cell_length_c 11.0332(12)
_cell_measurement_reflns_used 2806
_cell_measurement_temperature 100(2)
_cell_measurement_theta_max 28.17
_cell_measurement_theta_min 2.53
_cell_volume 1095.9(2)
_computing_cell_refinement 'SAINT v8.34A (Bruker, 2013)'
_computing_data_reduction 'SAINT v8.34A (Bruker, 2013)'
_computing_molecular_graphics 'Olex2 (Dolomanov et al., 2009)'
_computing_publication_material 'Olex2 (Dolomanov et al., 2009)'
_computing_structure_refinement 'ShelXL (Sheldrick, 2008)'
_computing_structure_solution 'olex2.solve (Bourhis et al., 2015)'
_diffrn_ambient_temperature 100(2)
_diffrn_measured_fraction_theta_full 0.998
_diffrn_measured_fraction_theta_max 0.998
_diffrn_measurement_device_type 'Bruker APEX-II CCD'
_diffrn_measurement_method '\f and \w scans'
_diffrn_radiation_type MoK\a
_diffrn_radiation_wavelength 0.71073
_diffrn_reflns_av_R_equivalents 0.0494
_diffrn_reflns_av_unetI/netI 0.0447
_diffrn_reflns_Laue_measured_fraction_full 0.998
_diffrn_reflns_Laue_measured_fraction_max 0.998
_diffrn_reflns_limit_h_max 9
_diffrn_reflns_limit_h_min -9
_diffrn_reflns_limit_k_max 14
_diffrn_reflns_limit_k_min -14
_diffrn_reflns_limit_l_max 12
_diffrn_reflns_limit_l_min -13
_diffrn_reflns_number 8589
_diffrn_reflns_point_group_measured_fraction_full 0.998
_diffrn_reflns_point_group_measured_fraction_max 0.998
_diffrn_reflns_theta_full 25.021
_diffrn_reflns_theta_max 25.021
_diffrn_reflns_theta_min 2.714
_diffrn_standards_number 0
_exptl_absorpt_coefficient_mu 0.075
_exptl_absorpt_correction_T_max 0.7457
_exptl_absorpt_correction_T_min 0.6281
_exptl_absorpt_correction_type multi-scan
_exptl_absorpt_process_details
;
SADABS-2014/4 (Bruker,2014/4) was used for absorption correction.
wR2(int) was 0.1539 before and 0.0549 after correction.
The Ratio of minimum to maximum transmission is 0.8423.
The \l/2 correction factor is 0.00150.
;
_exptl_crystal_colour colorless
_exptl_crystal_density_diffrn 1.220
_exptl_crystal_description plate
_exptl_crystal_F_000 432
_exptl_crystal_recrystallization_method 'Re-crystallisation from solvent: dichloromethane'
_exptl_crystal_size_max 0.35
_exptl_crystal_size_mid 0.22
_exptl_crystal_size_min 0.15
_refine_diff_density_max 0.152
_refine_diff_density_min -0.227
_refine_diff_density_rms 0.048
_refine_ls_extinction_method none
_refine_ls_goodness_of_fit_ref 1.032
_refine_ls_hydrogen_treatment mixed
_refine_ls_matrix_type full
_refine_ls_number_parameters 143
_refine_ls_number_reflns 1924
_refine_ls_number_restraints 0
_refine_ls_restrained_S_all 1.032
_refine_ls_R_factor_all 0.0705
_refine_ls_R_factor_gt 0.0446
_refine_ls_shift/su_max 0.000
_refine_ls_shift/su_mean 0.000
_refine_ls_structure_factor_coef Fsqd
_refine_ls_weighting_details 'w=1/[\s^2^(Fo^2^)+(0.0548P)^2^+0.1070P] where P=(Fo^2^+2Fc^2^)/3'
_refine_ls_weighting_scheme calc
_refine_ls_wR_factor_gt 0.0950
_refine_ls_wR_factor_ref 0.1060
_reflns_Friedel_coverage 0.000
_reflns_number_gt 1404
_reflns_number_total 1924
_reflns_threshold_expression 'I > 2\s(I)'
_cod_data_source_file c8cc05845h2.cif
_cod_data_source_block 4sepe_0m
_cod_depositor_comments 'Adding full bibliography for 7122171--7122174.cif.'
_cod_database_code 7122171
_shelx_space_group_comment
;
The symmetry employed for this shelxl refinement is uniquely defined
by the following loop, which should always be used as a source of
symmetry information in preference to the above space-group names.
They are only intended as comments.
;
_olex2_refinement_description
;
1. Fixed Uiso
 At 1.2 times of:
  All C(H) groups
 At 1.5 times of:
  All C(H,H,H) groups
2.a Aromatic/amide H refined with riding coordinates:
 C3(H3A), C4(H4), C5(H5), C6(H6), C8(H8)
2.b Idealised Me refined as rotating group:
 C10(H10A,H10B,H10C), C11(H11A,H11B,H11C), C12(H12A,H12B,H12C)
;
_shelx_shelxl_version_number 2014/7
_olex2_submission_special_instructions 'No special instructions were received'

loop_
_space_group_symop_operation_xyz
'x, y, z'
'-x+1/2, y+1/2, -z+1/2'
'-x, -y, -z'
'x-1/2, -y-1/2, z-1/2'

loop_
_atom_site_label
_atom_site_type_symbol
_atom_site_fract_x
_atom_site_fract_y
_atom_site_fract_z
_atom_site_U_iso_or_equiv
_atom_site_adp_type
_atom_site_occupancy
_atom_site_site_symmetry_order
_atom_site_calc_flag
_atom_site_refinement_flags_posn
N1 N 0.20615(16) 0.43328(10) 0.51418(12) 0.0218(3) Uani 1 1 d .
N2 N 0.42483(17) 0.44060(10) 0.71658(12) 0.0228(4) Uani 1 1 d .
N3 N 0.15807(19) 0.51032(11) 0.68883(13) 0.0227(4) Uani 1 1 d .
H3 H 0.063(2) 0.5238(14) 0.6339(17) 0.029(5) Uiso 1 1 d .
C1 C 0.2705(2) 0.46020(12) 0.64219(15) 0.0208(4) Uani 1 1 d .
C2 C 0.5338(2) 0.39374(12) 0.66108(15) 0.0212(4) Uani 1 1 d .
C3 C 0.7010(2) 0.37141(12) 0.73358(16) 0.0245(4) Uani 1 1 d .
H3A H 0.7369 0.3860 0.8221 0.029 Uiso 1 1 calc R
C4 C 0.8116(2) 0.32882(13) 0.67656(16) 0.0273(4) Uani 1 1 d .
H4 H 0.9243 0.3148 0.7263 0.033 Uiso 1 1 calc R
C5 C 0.7621(2) 0.30532(13) 0.54584(16) 0.0267(4) Uani 1 1 d .
H5 H 0.8409 0.2765 0.5077 0.032 Uiso 1 1 calc R
C6 C 0.6004(2) 0.32429(12) 0.47463(16) 0.0243(4) Uani 1 1 d .
H6 H 0.5659 0.3079 0.3865 0.029 Uiso 1 1 calc R
C7 C 0.4842(2) 0.36784(12) 0.53043(15) 0.0205(4) Uani 1 1 d .
C8 C 0.3138(2) 0.38975(13) 0.46396(15) 0.0232(4) Uani 1 1 d .
H8 H 0.2750 0.3715 0.3765 0.028 Uiso 1 1 calc R
C9 C 0.1906(2) 0.55281(13) 0.81892(14) 0.0220(4) Uani 1 1 d .
C10 C 0.2405(2) 0.46199(14) 0.91600(15) 0.0290(4) Uani 1 1 d .
H10A H 0.1485 0.4098 0.8998 0.044 Uiso 1 1 calc GR
H10B H 0.2623 0.4911 1.0019 0.044 Uiso 1 1 calc GR
H10C H 0.3424 0.4269 0.9084 0.044 Uiso 1 1 calc GR
C11 C 0.3263(2) 0.63931(14) 0.84683(16) 0.0282(4) Uani 1 1 d .
H11A H 0.4319 0.6088 0.8401 0.042 Uiso 1 1 calc GR
H11B H 0.3439 0.6670 0.9329 0.042 Uiso 1 1 calc GR
H11C H 0.2902 0.6976 0.7854 0.042 Uiso 1 1 calc GR
C12 C 0.0260(2) 0.60226(14) 0.82479(16) 0.0286(4) Uani 1 1 d .
H12A H -0.0054 0.6610 0.7635 0.043 Uiso 1 1 calc GR
H12B H 0.0402 0.6297 0.9105 0.043 Uiso 1 1 calc GR
H12C H -0.0630 0.5479 0.8041 0.043 Uiso 1 1 calc GR

loop_
_atom_site_aniso_label
_atom_site_aniso_U_11
_atom_site_aniso_U_22
_atom_site_aniso_U_33
_atom_site_aniso_U_23
_atom_site_aniso_U_13
_atom_site_aniso_U_12
N1 0.0231(8) 0.0210(7) 0.0209(7) -0.0031(6) 0.0059(6) 0.0004(6)
N2 0.0226(8) 0.0226(8) 0.0219(7) 0.0001(6) 0.0048(6) 0.0020(6)
N3 0.0184(8) 0.0259(8) 0.0219(8) -0.0015(6) 0.0032(7) 0.0035(7)
C1 0.0214(9) 0.0168(8) 0.0239(9) 0.0013(7) 0.0061(7) -0.0003(7)
C2 0.0252(10) 0.0148(8) 0.0237(9) 0.0000(7) 0.0077(8) -0.0015(7)
C3 0.0254(10) 0.0218(9) 0.0228(9) 0.0004(7) 0.0017(8) 0.0003(8)
C4 0.0207(10) 0.0230(9) 0.0342(10) 0.0032(8) 0.0020(8) 0.0029(8)
C5 0.0256(10) 0.0216(9) 0.0354(11) -0.0017(8) 0.0126(9) 0.0018(8)
C6 0.0274(10) 0.0206(9) 0.0246(9) -0.0021(7) 0.0072(8) 0.0002(8)
C7 0.0228(10) 0.0146(8) 0.0236(9) 0.0001(7) 0.0062(8) -0.0008(7)
C8 0.0258(10) 0.0214(9) 0.0205(9) -0.0023(7) 0.0042(8) -0.0019(8)
C9 0.0237(10) 0.0235(9) 0.0185(8) -0.0030(7) 0.0055(7) -0.0001(8)
C10 0.0351(11) 0.0297(10) 0.0230(9) -0.0001(8) 0.0097(8) 0.0025(8)
C11 0.0282(10) 0.0280(10) 0.0275(10) -0.0062(8) 0.0069(8) -0.0013(8)
C12 0.0285(10) 0.0300(10) 0.0280(10) -0.0046(8) 0.0095(8) 0.0005(8)

loop_
_atom_type_symbol
_atom_type_description
_atom_type_scat_dispersion_real
_atom_type_scat_dispersion_imag
_atom_type_scat_source
C C 0.0033 0.0016 'International Tables Vol C Tables 4.2.6.8 and 6.1.1.4'
H H 0.0000 0.0000 'International Tables Vol C Tables 4.2.6.8 and 6.1.1.4'
N N 0.0061 0.0033 'International Tables Vol C Tables 4.2.6.8 and 6.1.1.4'

loop_
_geom_angle_atom_site_label_1
_geom_angle_atom_site_label_2
_geom_angle_atom_site_label_3
_geom_angle
C8 N1 C1 115.28(14)
C1 N2 C2 116.81(14)
C1 N3 H3 114.7(11)
C1 N3 C9 126.26(15)
C9 N3 H3 118.7(11)
N2 C1 N1 126.23(15)
N2 C1 N3 120.24(15)
N3 C1 N1 113.52(15)
N2 C2 C3 120.25(15)
N2 C2 C7 121.64(15)
C3 C2 C7 118.10(15)
C2 C3 H3A 120.0
C4 C3 C2 120.06(16)
C4 C3 H3A 120.0
C3 C4 H4 119.3
C3 C4 C5 121.44(16)
C5 C4 H4 119.3
C4 C5 H5 120.3
C6 C5 C4 119.43(16)
C6 C5 H5 120.3
C5 C6 H6 119.8
C5 C6 C7 120.40(16)
C7 C6 H6 119.8
C2 C7 C8 115.22(15)
C6 C7 C2 120.54(16)
C6 C7 C8 124.24(15)
N1 C8 C7 124.68(15)
N1 C8 H8 117.7
C7 C8 H8 117.7
N3 C9 C10 110.16(13)
N3 C9 C11 111.14(13)
N3 C9 C12 106.38(13)
C11 C9 C10 110.84(13)
C12 C9 C10 109.36(14)
C12 C9 C11 108.84(13)
C9 C10 H10A 109.5
C9 C10 H10B 109.5
C9 C10 H10C 109.5
H10A C10 H10B 109.5
H10A C10 H10C 109.5
H10B C10 H10C 109.5
C9 C11 H11A 109.5
C9 C11 H11B 109.5
C9 C11 H11C 109.5
H11A C11 H11B 109.5
H11A C11 H11C 109.5
H11B C11 H11C 109.5
C9 C12 H12A 109.5
C9 C12 H12B 109.5
C9 C12 H12C 109.5
H12A C12 H12B 109.5
H12A C12 H12C 109.5
H12B C12 H12C 109.5

loop_
_geom_bond_atom_site_label_1
_geom_bond_atom_site_label_2
_geom_bond_distance
N1 C1 1.394(2)
N1 C8 1.304(2)
N2 C1 1.323(2)
N2 C2 1.368(2)
N3 H3 0.854(19)
N3 C1 1.349(2)
N3 C9 1.478(2)
C2 C3 1.409(2)
C2 C7 1.414(2)
C3 H3A 0.9500
C3 C4 1.368(2)
C4 H4 0.9500
C4 C5 1.408(2)
C5 H5 0.9500
C5 C6 1.360(2)
C6 H6 0.9500
C6 C7 1.401(2)
C7 C8 1.414(2)
C8 H8 0.9500
C9 C10 1.532(2)
C9 C11 1.527(2)
C9 C12 1.521(2)
C10 H10A 0.9800
C10 H10B 0.9800
C10 H10C 0.9800
C11 H11A 0.9800
C11 H11B 0.9800
C11 H11C 0.9800
C12 H12A 0.9800
C12 H12B 0.9800
C12 H12C 0.9800

loop_
_geom_torsion_atom_site_label_1
_geom_torsion_atom_site_label_2
_geom_torsion_atom_site_label_3
_geom_torsion_atom_site_label_4
_geom_torsion
N2 C2 C3 C4 -177.15(14)
N2 C2 C7 C6 177.11(14)
N2 C2 C7 C8 -2.5(2)
C1 N1 C8 C7 1.1(2)
C1 N2 C2 C3 179.27(14)
C1 N2 C2 C7 0.3(2)
C1 N3 C9 C10 -61.9(2)
C1 N3 C9 C11 61.3(2)
C1 N3 C9 C12 179.65(15)
C2 N2 C1 N1 3.1(2)
C2 N2 C1 N3 -177.21(14)
C2 C3 C4 C5 -0.6(2)
C2 C7 C8 N1 1.8(2)
C3 C2 C7 C6 -1.9(2)
C3 C2 C7 C8 178.44(14)
C3 C4 C5 C6 -0.7(2)
C4 C5 C6 C7 0.6(2)
C5 C6 C7 C2 0.7(2)
C5 C6 C7 C8 -179.73(15)
C6 C7 C8 N1 -177.80(15)
C7 C2 C3 C4 1.9(2)
C8 N1 C1 N2 -3.8(2)
C8 N1 C1 N3 176.52(13)
C9 N3 C1 N1 -177.14(13)
C9 N3 C1 N2 3.1(2)
